data_7034782
loop_
_publ_author_name
'Mansell, S. M.'
'Russell, C. A.'
'Wass, D. F.'

_publ_section_title
;
 Synthesis of chelating diamido Sn(iv) compounds from oxidation of Sn(ii)
 and directly from Sn(iv) precursors.
;
_journal_issue 21
_journal_name_full 'Dalton transactions (Cambridge, England : 2003)'
_journal_page_first 9756
_journal_page_last 9765
_journal_paper_doi 10.1039/c5dt01022e
_journal_volume 44
_journal_year 2015
_chemical_formula_moiety 'C27 H41 I N2 Sn'
_chemical_formula_sum 'C27 H41 I N2 Sn'
_chemical_formula_weight 639.23
_chemical_name_systematic
; 
 ? 
;
_space_group_IT_number 14
_symmetry_cell_setting monoclinic
_symmetry_space_group_name_Hall '-P 2yn'
_symmetry_space_group_name_H-M 'P 1 21/n 1'
_atom_sites_solution_hydrogens geom
_atom_sites_solution_primary direct
_atom_sites_solution_secondary difmap
_audit_creation_method SHELXL-97
_audit_update_record
;
2014-10-03 deposited with the CCDC.
2015-04-21 downloaded from the CCDC.
;
_cell_angle_alpha 90.00
_cell_angle_beta 95.7590(10)
_cell_angle_gamma 90.00
_cell_formula_units_Z 4
_cell_length_a 9.5611(3)
_cell_length_b 15.7041(5)
_cell_length_c 19.0768(6)
_cell_measurement_reflns_used 6789
_cell_measurement_temperature 173(2)
_cell_measurement_theta_max 27.515
_cell_measurement_theta_min 2.15
_cell_volume 2849.90(16)
_computing_cell_refinement 'BRUKER SAINT'
_computing_data_collection 'BRUKER SMART'
_computing_data_reduction 'BRUKER SAINT'
_computing_molecular_graphics SHELXTL
_computing_publication_material SHELXTL
_computing_structure_refinement 'SHELXL-97 (Sheldrick, 1997)'
_computing_structure_solution 'SHELXS-97 (Sheldrick, 1990)'
_diffrn_ambient_temperature 173(2)
_diffrn_detector_area_resol_mean 8.2
_diffrn_measured_fraction_theta_full 0.997
_diffrn_measured_fraction_theta_max 0.997
_diffrn_measurement_device_type 'CCD area detector'
_diffrn_measurement_method 'omega scans'
_diffrn_radiation_monochromator graphite
_diffrn_radiation_source 'fine-focus sealed tube'
_diffrn_radiation_type MoK\a
_diffrn_radiation_wavelength 0.71073
_diffrn_reflns_av_R_equivalents 0.0250
_diffrn_reflns_av_sigmaI/netI 0.0195
_diffrn_reflns_limit_h_max 12
_diffrn_reflns_limit_h_min -12
_diffrn_reflns_limit_k_max 20
_diffrn_reflns_limit_k_min -20
_diffrn_reflns_limit_l_max 24
_diffrn_reflns_limit_l_min -24
_diffrn_reflns_number 29761
_diffrn_reflns_theta_full 27.51
_diffrn_reflns_theta_max 27.51
_diffrn_reflns_theta_min 2.15
_exptl_absorpt_coefficient_mu 1.995
_exptl_absorpt_correction_T_max 0.82
_exptl_absorpt_correction_T_min 0.523
_exptl_absorpt_correction_type multi-scan
_exptl_absorpt_process_details 'SADABS v2.10 (BRUKER-AXS)'
_exptl_crystal_colour Colourless
_exptl_crystal_density_diffrn 1.490
_exptl_crystal_density_method 'not measured'
_exptl_crystal_description Shard
_exptl_crystal_F_000 1280
_exptl_crystal_size_max 0.40
_exptl_crystal_size_mid 0.20
_exptl_crystal_size_min 0.10
_refine_diff_density_max 0.874
_refine_diff_density_min -0.732
_refine_diff_density_rms 0.069
_refine_ls_extinction_method none
_refine_ls_goodness_of_fit_ref 1.039
_refine_ls_hydrogen_treatment constr
_refine_ls_matrix_type full
_refine_ls_number_parameters 289
_refine_ls_number_reflns 6543
_refine_ls_number_restraints 0
_refine_ls_restrained_S_all 1.039
_refine_ls_R_factor_all 0.0304
_refine_ls_R_factor_gt 0.0235
_refine_ls_shift/su_max 0.001
_refine_ls_shift/su_mean 0.000
_refine_ls_structure_factor_coef Fsqd
_refine_ls_weighting_details 'calc w=1/[\s^2^(Fo^2^)+(0.0235P)^2^+3.0259P] where P=(Fo^2^+2Fc^2^)/3'
_refine_ls_weighting_scheme calc
_refine_ls_wR_factor_gt 0.0555
_refine_ls_wR_factor_ref 0.0588
_reflns_number_gt 5689
_reflns_number_total 6543
_reflns_threshold_expression >2sigma(I)
_cod_data_source_file c5dt01022e2.cif
_cod_data_source_block 12
_cod_depositor_comments
;
The following automatic conversions were performed:

'_symmetry_cell_setting' value 'Monoclinic' changed to 'monoclinic'
according to
/usr/data/users/saulius/crontab/automatic-downloads/rss-feeds/RSC/lib/dictionaries/cif_core.dic
dictionary named 'cif_core.dic' version 2.4.2 from 2011-04-26.

Automatic conversion script
Id: cif_fix_values 3271 2015-04-21 07:52:19Z andrius 

 Adding full bibliography for 7034774--7034789.cif.
;
_cod_original_sg_symbol_H-M 'P 2(1)/n'
_cod_database_code 7034782

loop_
_symmetry_equiv_pos_as_xyz
'x, y, z'
'-x+1/2, y+1/2, -z+1/2'
'-x, -y, -z'
'x-1/2, -y-1/2, z-1/2'

loop_
_atom_site_label
_atom_site_type_symbol
_atom_site_fract_x
_atom_site_fract_y
_atom_site_fract_z
_atom_site_U_iso_or_equiv
_atom_site_adp_type
_atom_site_occupancy
_atom_site_symmetry_multiplicity
_atom_site_calc_flag
_atom_site_refinement_flags
Sn1 Sn 0.106520(15) 0.200233(9) 0.202115(8) 0.02423(5) Uani 1 1 d .
N1 N -0.0787(2) 0.16399(12) 0.23304(11) 0.0289(4) Uani 1 1 d .
N2 N 0.1482(2) 0.07493(12) 0.19997(11) 0.0293(4) Uani 1 1 d .
I1 I 0.07052(2) 0.258323(12) 0.067277(9) 0.04594(6) Uani 1 1 d .
C1 C -0.1720(2) 0.21137(14) 0.27214(12) 0.0269(5) Uani 1 1 d .
C2 C -0.1522(3) 0.21165(16) 0.34618(13) 0.0334(5) Uani 1 1 d .
C3 C -0.2416(3) 0.26086(18) 0.38293(15) 0.0413(6) Uani 1 1 d .
H3 H -0.2291 0.2615 0.4330 0.050 Uiso 1 1 calc R
C4 C -0.3478(3) 0.30853(18) 0.34828(16) 0.0442(7) Uani 1 1 d .
H4 H -0.4068 0.3423 0.3743 0.053 Uiso 1 1 calc R
C5 C -0.3680(3) 0.30703(17) 0.27610(16) 0.0388(6) Uani 1 1 d .
H5 H -0.4419 0.3398 0.2526 0.047 Uiso 1 1 calc R
C6 C -0.2826(2) 0.25852(15) 0.23647(14) 0.0305(5) Uani 1 1 d .
C7 C -0.3117(3) 0.25656(17) 0.15707(15) 0.0379(6) Uani 1 1 d .
H7 H -0.2301 0.2276 0.1382 0.045 Uiso 1 1 calc R
C8 C -0.4424(4) 0.2036(3) 0.13473(19) 0.0685(10) Uani 1 1 d .
H8A H -0.4329 0.1473 0.1568 0.103 Uiso 1 1 calc R
H8B H -0.4528 0.1972 0.0834 0.103 Uiso 1 1 calc R
H8C H -0.5255 0.2323 0.1496 0.103 Uiso 1 1 calc R
C9 C -0.3227(5) 0.3452(2) 0.12505(19) 0.0725(11) Uani 1 1 d .
H9A H -0.4068 0.3737 0.1391 0.109 Uiso 1 1 calc R
H9B H -0.3293 0.3408 0.0736 0.109 Uiso 1 1 calc R
H9C H -0.2391 0.3783 0.1418 0.109 Uiso 1 1 calc R
C10 C -0.0353(3) 0.16134(19) 0.38723(14) 0.0437(6) Uani 1 1 d .
H10 H 0.0140 0.1282 0.3523 0.052 Uiso 1 1 calc R
C11 C -0.0929(5) 0.0977(3) 0.4372(2) 0.0796(12) Uani 1 1 d .
H11A H -0.1418 0.1283 0.4723 0.119 Uiso 1 1 calc R
H11B H -0.0152 0.0647 0.4611 0.119 Uiso 1 1 calc R
H11C H -0.1588 0.0591 0.4105 0.119 Uiso 1 1 calc R
C12 C 0.0726(4) 0.2199(2) 0.42626(18) 0.0606(9) Uani 1 1 d .
H12A H 0.1064 0.2609 0.3931 0.091 Uiso 1 1 calc R
H12B H 0.1517 0.1861 0.4476 0.091 Uiso 1 1 calc R
H12C H 0.0290 0.2506 0.4632 0.091 Uiso 1 1 calc R
C13 C -0.1002(3) 0.07354(17) 0.22144(19) 0.0477(8) Uani 1 1 d .
H13A H -0.1372 0.0487 0.2636 0.057 Uiso 1 1 calc R
H13B H -0.1728 0.0657 0.1811 0.057 Uiso 1 1 calc R
C14 C 0.0243(3) 0.02700(18) 0.2074(2) 0.0668(11) Uani 1 1 d .
H14A H 0.0459 -0.0144 0.2461 0.080 Uiso 1 1 calc R
H14B H 0.0016 -0.0062 0.1636 0.080 Uiso 1 1 calc R
C15 C 0.2797(2) 0.03262(14) 0.19848(13) 0.0272(5) Uani 1 1 d .
C16 C 0.3712(3) 0.02572(15) 0.26090(14) 0.0334(5) Uani 1 1 d .
C17 C 0.4983(3) -0.01759(17) 0.25833(16) 0.0418(6) Uani 1 1 d .
H17 H 0.5612 -0.0225 0.3000 0.050 Uiso 1 1 calc R
C18 C 0.5344(3) -0.05342(17) 0.19657(16) 0.0417(6) Uani 1 1 d .
H18 H 0.6207 -0.0833 0.1960 0.050 Uiso 1 1 calc R
C19 C 0.4446(3) -0.04568(16) 0.13575(15) 0.0353(5) Uani 1 1 d .
H19 H 0.4702 -0.0703 0.0934 0.042 Uiso 1 1 calc R
C20 C 0.3170(2) -0.00244(14) 0.13503(13) 0.0288(5) Uani 1 1 d .
C21 C 0.2217(3) 0.00471(17) 0.06687(13) 0.0339(5) Uani 1 1 d .
H21 H 0.1406 0.0418 0.0761 0.041 Uiso 1 1 calc R
C22 C 0.1630(4) -0.0814(2) 0.04270(18) 0.0577(8) Uani 1 1 d .
H22A H 0.0925 -0.0736 0.0022 0.087 Uiso 1 1 calc R
H22B H 0.1193 -0.1086 0.0812 0.087 Uiso 1 1 calc R
H22C H 0.2394 -0.1174 0.0290 0.087 Uiso 1 1 calc R
C23 C 0.2948(4) 0.0459(2) 0.00838(17) 0.0582(9) Uani 1 1 d .
H23A H 0.3327 0.1013 0.0243 0.087 Uiso 1 1 calc R
H23B H 0.2271 0.0537 -0.0332 0.087 Uiso 1 1 calc R
H23C H 0.3717 0.0091 -0.0037 0.087 Uiso 1 1 calc R
C24 C 0.3352(3) 0.06205(18) 0.33099(14) 0.0414(6) Uani 1 1 d .
H24 H 0.2590 0.1050 0.3198 0.050 Uiso 1 1 calc R
C25 C 0.2765(6) -0.0050(2) 0.3759(2) 0.0908(16) Uani 1 1 d .
H25A H 0.1935 -0.0308 0.3500 0.136 Uiso 1 1 calc R
H25B H 0.2500 0.0210 0.4193 0.136 Uiso 1 1 calc R
H25C H 0.3478 -0.0489 0.3876 0.136 Uiso 1 1 calc R
C26 C 0.4579(5) 0.1090(4) 0.3701(3) 0.114(2) Uani 1 1 d .
H26A H 0.4236 0.1452 0.4065 0.171 Uiso 1 1 calc R
H26B H 0.5040 0.1444 0.3368 0.171 Uiso 1 1 calc R
H26C H 0.5255 0.0677 0.3921 0.171 Uiso 1 1 calc R
C27 C 0.2394(3) 0.29058(16) 0.25965(15) 0.0356(6) Uani 1 1 d .
H27A H 0.1821 0.3369 0.2759 0.053 Uiso 1 1 calc R
H27B H 0.3067 0.3137 0.2291 0.053 Uiso 1 1 calc R
H27C H 0.2906 0.2626 0.3004 0.053 Uiso 1 1 calc R

loop_
_atom_site_aniso_label
_atom_site_aniso_U_11
_atom_site_aniso_U_22
_atom_site_aniso_U_33
_atom_site_aniso_U_23
_atom_site_aniso_U_13
_atom_site_aniso_U_12
Sn1 0.02535(8) 0.02007(8) 0.02790(8) -0.00138(6) 0.00578(6) -0.00050(6)
N1 0.0288(10) 0.0236(9) 0.0364(11) -0.0026(8) 0.0132(8) -0.0009(8)
N2 0.0249(9) 0.0210(9) 0.0432(11) -0.0022(8) 0.0093(8) 0.0008(7)
I1 0.06897(13) 0.03819(10) 0.03153(9) 0.00562(7) 0.00938(8) -0.00577(8)
C1 0.0256(11) 0.0243(11) 0.0319(12) -0.0034(9) 0.0081(9) -0.0034(9)
C2 0.0373(13) 0.0321(13) 0.0318(12) -0.0021(10) 0.0079(10) -0.0016(10)
C3 0.0502(16) 0.0429(15) 0.0329(13) -0.0077(11) 0.0148(12) -0.0017(12)
C4 0.0388(14) 0.0420(15) 0.0549(17) -0.0156(13) 0.0201(13) 0.0019(12)
C5 0.0272(12) 0.0355(14) 0.0536(16) -0.0085(12) 0.0037(11) 0.0035(10)
C6 0.0251(11) 0.0287(12) 0.0378(13) -0.0048(10) 0.0037(10) -0.0021(9)
C7 0.0347(13) 0.0390(14) 0.0386(14) -0.0027(11) -0.0031(11) 0.0015(11)
C8 0.074(2) 0.075(3) 0.053(2) -0.0133(18) -0.0112(17) -0.026(2)
C9 0.113(3) 0.051(2) 0.0484(19) 0.0074(16) -0.019(2) -0.006(2)
C10 0.0578(17) 0.0441(16) 0.0292(13) 0.0032(11) 0.0037(12) 0.0121(13)
C11 0.095(3) 0.063(2) 0.081(3) 0.035(2) 0.010(2) 0.006(2)
C12 0.064(2) 0.070(2) 0.0448(18) 0.0039(16) -0.0113(15) 0.0075(18)
C13 0.0347(13) 0.0311(14) 0.080(2) -0.0224(14) 0.0216(14) -0.0094(11)
C14 0.0370(15) 0.0218(13) 0.146(4) -0.0095(18) 0.0340(19) -0.0062(11)
C15 0.0262(11) 0.0192(10) 0.0366(12) 0.0007(9) 0.0054(9) -0.0013(8)
C16 0.0361(13) 0.0243(11) 0.0391(13) -0.0001(10) 0.0004(10) -0.0008(10)
C17 0.0370(14) 0.0353(14) 0.0506(16) 0.0003(12) -0.0083(12) 0.0032(11)
C18 0.0275(12) 0.0344(14) 0.0630(18) 0.0024(13) 0.0043(12) 0.0067(10)
C19 0.0330(12) 0.0294(12) 0.0454(14) -0.0002(11) 0.0133(11) 0.0026(10)
C20 0.0284(11) 0.0229(11) 0.0359(12) 0.0028(9) 0.0075(9) -0.0008(9)
C21 0.0333(12) 0.0379(14) 0.0317(12) -0.0006(10) 0.0086(10) 0.0063(10)
C22 0.0560(19) 0.057(2) 0.058(2) -0.0059(16) -0.0083(15) -0.0119(16)
C23 0.0585(19) 0.074(2) 0.0430(17) 0.0180(16) 0.0089(14) -0.0028(17)
C24 0.0508(16) 0.0342(14) 0.0372(14) -0.0042(11) -0.0046(12) 0.0042(12)
C25 0.169(5) 0.045(2) 0.069(2) 0.0110(18) 0.059(3) 0.020(2)
C26 0.084(3) 0.162(5) 0.095(3) -0.082(4) 0.000(3) -0.027(3)
C27 0.0298(12) 0.0271(12) 0.0494(15) -0.0080(11) 0.0010(11) -0.0054(10)

loop_
_atom_type_symbol
_atom_type_description
_atom_type_scat_dispersion_real
_atom_type_scat_dispersion_imag
_atom_type_scat_source
C C 0.0033 0.0016 'International Tables Vol C Tables 4.2.6.8 and 6.1.1.4'
H H 0.0000 0.0000 'International Tables Vol C Tables 4.2.6.8 and 6.1.1.4'
N N 0.0061 0.0033 'International Tables Vol C Tables 4.2.6.8 and 6.1.1.4'
Sn Sn -0.6537 1.4246 'International Tables Vol C Tables 4.2.6.8 and 6.1.1.4'
I I -0.4742 1.8119 'International Tables Vol C Tables 4.2.6.8 and 6.1.1.4'

loop_
_geom_angle_atom_site_label_1
_geom_angle_atom_site_label_2
_geom_angle_atom_site_label_3
_geom_angle
N1 Sn1 N2 84.89(8)
N1 Sn1 C27 122.38(9)
N2 Sn1 C27 123.55(9)
N1 Sn1 I1 110.00(6)
N2 Sn1 I1 108.42(6)
C27 Sn1 I1 106.02(8)
C1 N1 C13 120.28(19)
C1 N1 Sn1 128.48(15)
C13 N1 Sn1 110.45(15)
C14 N2 C15 120.0(2)
C14 N2 Sn1 110.31(16)
C15 N2 Sn1 129.40(15)
C2 C1 C6 120.2(2)
C2 C1 N1 119.9(2)
C6 C1 N1 120.0(2)
C3 C2 C1 118.7(2)
C3 C2 C10 119.1(2)
C1 C2 C10 122.3(2)
C4 C3 C2 121.4(3)
C4 C3 H3 119.3
C2 C3 H3 119.3
C5 C4 C3 119.7(2)
C5 C4 H4 120.1
C3 C4 H4 120.1
C4 C5 C6 121.5(3)
C4 C5 H5 119.2
C6 C5 H5 119.2
C5 C6 C1 118.5(2)
C5 C6 C7 119.7(2)
C1 C6 C7 121.8(2)
C6 C7 C9 112.5(2)
C6 C7 C8 110.7(2)
C9 C7 C8 111.4(3)
C6 C7 H7 107.3
C9 C7 H7 107.3
C8 C7 H7 107.3
C7 C8 H8A 109.5
C7 C8 H8B 109.5
H8A C8 H8B 109.5
C7 C8 H8C 109.5
H8A C8 H8C 109.5
H8B C8 H8C 109.5
C7 C9 H9A 109.5
C7 C9 H9B 109.5
H9A C9 H9B 109.5
C7 C9 H9C 109.5
H9A C9 H9C 109.5
H9B C9 H9C 109.5
C12 C10 C2 111.4(2)
C12 C10 C11 111.1(3)
C2 C10 C11 111.8(3)
C12 C10 H10 107.4
C2 C10 H10 107.4
C11 C10 H10 107.4
C10 C11 H11A 109.5
C10 C11 H11B 109.5
H11A C11 H11B 109.5
C10 C11 H11C 109.5
H11A C11 H11C 109.5
H11B C11 H11C 109.5
C10 C12 H12A 109.5
C10 C12 H12B 109.5
H12A C12 H12B 109.5
C10 C12 H12C 109.5
H12A C12 H12C 109.5
H12B C12 H12C 109.5
C14 C13 N1 114.7(2)
C14 C13 H13A 108.6
N1 C13 H13A 108.6
C14 C13 H13B 108.6
N1 C13 H13B 108.6
H13A C13 H13B 107.6
N2 C14 C13 117.4(2)
N2 C14 H14A 107.9
C13 C14 H14A 107.9
N2 C14 H14B 107.9
C13 C14 H14B 107.9
H14A C14 H14B 107.2
C20 C15 C16 120.4(2)
C20 C15 N2 120.0(2)
C16 C15 N2 119.6(2)
C17 C16 C15 118.4(2)
C17 C16 C24 119.1(2)
C15 C16 C24 122.4(2)
C18 C17 C16 121.4(3)
C18 C17 H17 119.3
C16 C17 H17 119.3
C17 C18 C19 119.7(2)
C17 C18 H18 120.2
C19 C18 H18 120.2
C18 C19 C20 121.4(2)
C18 C19 H19 119.3
C20 C19 H19 119.3
C19 C20 C15 118.6(2)
C19 C20 C21 119.6(2)
C15 C20 C21 121.7(2)
C20 C21 C22 111.5(2)
C20 C21 C23 112.4(2)
C22 C21 C23 109.8(3)
C20 C21 H21 107.6
C22 C21 H21 107.6
C23 C21 H21 107.6
C21 C22 H22A 109.5
C21 C22 H22B 109.5
H22A C22 H22B 109.5
C21 C22 H22C 109.5
H22A C22 H22C 109.5
H22B C22 H22C 109.5
C21 C23 H23A 109.5
C21 C23 H23B 109.5
H23A C23 H23B 109.5
C21 C23 H23C 109.5
H23A C23 H23C 109.5
H23B C23 H23C 109.5
C25 C24 C26 112.1(4)
C25 C24 C16 111.6(2)
C26 C24 C16 112.4(3)
C25 C24 H24 106.8
C26 C24 H24 106.8
C16 C24 H24 106.8
C24 C25 H25A 109.5
C24 C25 H25B 109.5
H25A C25 H25B 109.5
C24 C25 H25C 109.5
H25A C25 H25C 109.5
H25B C25 H25C 109.5
C24 C26 H26A 109.5
C24 C26 H26B 109.5
H26A C26 H26B 109.5
C24 C26 H26C 109.5
H26A C26 H26C 109.5
H26B C26 H26C 109.5
Sn1 C27 H27A 109.5
Sn1 C27 H27B 109.5
H27A C27 H27B 109.5
Sn1 C27 H27C 109.5
H27A C27 H27C 109.5
H27B C27 H27C 109.5

loop_
_geom_bond_atom_site_label_1
_geom_bond_atom_site_label_2
_geom_bond_distance
Sn1 N1 2.0046(18)
Sn1 N2 2.0089(19)
Sn1 C27 2.134(2)
Sn1 I1 2.7184(2)
N1 C1 1.428(3)
N1 C13 1.449(3)
N2 C14 1.423(3)
N2 C15 1.424(3)
C1 C2 1.406(3)
C1 C6 1.409(3)
C2 C3 1.393(4)
C2 C10 1.520(4)
C3 C4 1.376(4)
C3 H3 0.9500
C4 C5 1.371(4)
C4 H4 0.9500
C5 C6 1.394(3)
C5 H5 0.9500
C6 C7 1.513(4)
C7 C9 1.520(4)
C7 C8 1.526(4)
C7 H7 1.0000
C8 H8A 0.9800
C8 H8B 0.9800
C8 H8C 0.9800
C9 H9A 0.9800
C9 H9B 0.9800
C9 H9C 0.9800
C10 C12 1.520(5)
C10 C11 1.523(5)
C10 H10 1.0000
C11 H11A 0.9800
C11 H11B 0.9800
C11 H11C 0.9800
C12 H12A 0.9800
C12 H12B 0.9800
C12 H12C 0.9800
C13 C14 1.444(4)
C13 H13A 0.9900
C13 H13B 0.9900
C14 H14A 0.9900
C14 H14B 0.9900
C15 C20 1.408(3)
C15 C16 1.410(3)
C16 C17 1.398(4)
C16 C24 1.525(4)
C17 C18 1.380(4)
C17 H17 0.9500
C18 C19 1.377(4)
C18 H18 0.9500
C19 C20 1.395(3)
C19 H19 0.9500
C20 C21 1.515(3)
C21 C22 1.517(4)
C21 C23 1.519(4)
C21 H21 1.0000
C22 H22A 0.9800
C22 H22B 0.9800
C22 H22C 0.9800
C23 H23A 0.9800
C23 H23B 0.9800
C23 H23C 0.9800
C24 C25 1.501(5)
C24 C26 1.517(5)
C24 H24 1.0000
C25 H25A 0.9800
C25 H25B 0.9800
C25 H25C 0.9800
C26 H26A 0.9800
C26 H26B 0.9800
C26 H26C 0.9800
C27 H27A 0.9800
C27 H27B 0.9800
C27 H27C 0.9800

loop_
_geom_torsion_atom_site_label_1
_geom_torsion_atom_site_label_2
_geom_torsion_atom_site_label_3
_geom_torsion_atom_site_label_4
_geom_torsion
N2 Sn1 N1 C1 156.0(2)
C27 Sn1 N1 C1 29.1(2)
I1 Sn1 N1 C1 -96.3(2)
N2 Sn1 N1 C13 -13.7(2)
C27 Sn1 N1 C13 -140.6(2)
I1 Sn1 N1 C13 94.06(19)
N1 Sn1 N2 C14 10.7(2)
C27 Sn1 N2 C14 136.6(2)
I1 Sn1 N2 C14 -98.7(2)
N1 Sn1 N2 C15 -163.3(2)
C27 Sn1 N2 C15 -37.5(2)
I1 Sn1 N2 C15 87.3(2)
C13 N1 C1 C2 83.0(3)
Sn1 N1 C1 C2 -85.9(3)
C13 N1 C1 C6 -97.8(3)
Sn1 N1 C1 C6 93.4(3)
C6 C1 C2 C3 -1.5(4)
N1 C1 C2 C3 177.7(2)
C6 C1 C2 C10 179.5(2)
N1 C1 C2 C10 -1.3(4)
C1 C2 C3 C4 0.0(4)
C10 C2 C3 C4 179.1(3)
C2 C3 C4 C5 0.9(4)
C3 C4 C5 C6 -0.4(4)
C4 C5 C6 C1 -1.0(4)
C4 C5 C6 C7 178.0(2)
C2 C1 C6 C5 2.0(3)
N1 C1 C6 C5 -177.2(2)
C2 C1 C6 C7 -177.0(2)
N1 C1 C6 C7 3.7(3)
C5 C6 C7 C9 52.1(4)
C1 C6 C7 C9 -128.8(3)
C5 C6 C7 C8 -73.3(3)
C1 C6 C7 C8 105.8(3)
C3 C2 C10 C12 -65.4(3)
C1 C2 C10 C12 113.6(3)
C3 C2 C10 C11 59.6(4)
C1 C2 C10 C11 -121.4(3)
C1 N1 C13 C14 -156.5(3)
Sn1 N1 C13 C14 14.2(4)
C15 N2 C14 C13 169.0(3)
Sn1 N2 C14 C13 -5.7(4)
N1 C13 C14 N2 -5.8(5)
C14 N2 C15 C20 83.4(3)
Sn1 N2 C15 C20 -103.0(2)
C14 N2 C15 C16 -96.2(3)
Sn1 N2 C15 C16 77.3(3)
C20 C15 C16 C17 -0.9(3)
N2 C15 C16 C17 178.7(2)
C20 C15 C16 C24 -179.6(2)
N2 C15 C16 C24 0.0(3)
C15 C16 C17 C18 -0.3(4)
C24 C16 C17 C18 178.4(3)
C16 C17 C18 C19 0.8(4)
C17 C18 C19 C20 -0.2(4)
C18 C19 C20 C15 -0.9(4)
C18 C19 C20 C21 179.8(2)
C16 C15 C20 C19 1.5(3)
N2 C15 C20 C19 -178.1(2)
C16 C15 C20 C21 -179.3(2)
N2 C15 C20 C21 1.1(3)
C19 C20 C21 C22 67.0(3)
C15 C20 C21 C22 -112.2(3)
C19 C20 C21 C23 -56.8(3)
C15 C20 C21 C23 124.0(3)
C17 C16 C24 C25 -81.2(4)
C15 C16 C24 C25 97.5(4)
C17 C16 C24 C26 45.7(4)
C15 C16 C24 C26 -135.6(4)
